data_4301108
loop_
_publ_author_name
'Herbert W. Roesky'
'Anukul Jana'
'Carola Schulzke'
'Alexander D\"oring'
'Tobias Beck'
'Aritra Pal'
'Regine Herbst-Irmer'

_publ_contact_author_address
;Institut f\"ur Anorganische Chemie
der Georg-August-Universit\"at G\"ottingen
Tammannstr. 4, 37077 G\"ottingen, Germany
;
_publ_contact_author_email hroesky@gwdg.de
_publ_contact_author_fax +49-551-393373
_publ_contact_author_name 'Herbert W. Roesky'
_publ_contact_author_phone +49-551-393001
_publ_section_title
;
Facile Access of Stable Divalent Tin Compounds with Terminal Methyl, Amide,
Fluoride, and Iodide Substituents
;
_journal_name_full 'Inorganic Chemistry'
_journal_page_first 193
_journal_page_last 197
_journal_paper_doi 10.1021/ic8015639
_journal_volume 48
_journal_year 2009
_chemical_formula_moiety 'C29 H41 I N2 Sn'
_chemical_formula_sum 'C29 H41 I N2 Sn'
_chemical_formula_weight 663.23
_chemical_name_common 5
_chemical_name_systematic
; 
 ? 
;
_space_group_IT_number 2
_symmetry_cell_setting triclinic
_symmetry_space_group_name_Hall '-P 1'
_symmetry_space_group_name_H-M 'P -1'
_atom_sites_solution_hydrogens geom
_atom_sites_solution_primary direct
_atom_sites_solution_secondary difmap
_audit_creation_method SHELXL-97
_cell_angle_alpha 89.43(2)
_cell_angle_beta 72.42(2)
_cell_angle_gamma 70.58(2)
_cell_formula_units_Z 2
_cell_length_a 10.438(2)
_cell_length_b 12.140(3)
_cell_length_c 12.365(3)
_cell_measurement_reflns_used 7467
_cell_measurement_temperature 100(2)
_cell_measurement_theta_max 60.308
_cell_measurement_theta_min 3.768
_cell_volume 1401.5(6)
_computing_cell_refinement 'Bruker AXS SAINT (v 7.45A, Bruker 2007)'
_computing_data_collection 'Proteum (v 1.40, Bruker 2002)'
_computing_data_reduction 'Bruker AXS SAINT (v 7.45A, Bruker 2007)'
_computing_molecular_graphics 'Bruker AXS SHELXTL (v 2008)'
_computing_publication_material 'SHELXL-97 (Sheldrick, 2008)'
_computing_structure_refinement 'SHELXL-97 (Sheldrick, 2008)'
_computing_structure_solution 'SHELXS-97 (Sheldrick, 2008)'
_diffrn_ambient_temperature 100(2)
_diffrn_detector_area_resol_mean 5.602
_diffrn_measured_fraction_theta_full 0.953
_diffrn_measured_fraction_theta_max 0.953
_diffrn_measurement_device_type 'Bruker three circle diffractometer'
_diffrn_measurement_method 'phi and omega scan'
_diffrn_radiation_monochromator 'mirror system'
_diffrn_radiation_source 'rotating anode'
_diffrn_radiation_type CuK\a
_diffrn_radiation_wavelength 1.54178
_diffrn_reflns_av_R_equivalents 0.0000
_diffrn_reflns_av_sigmaI/netI 0.0404
_diffrn_reflns_limit_h_max 11
_diffrn_reflns_limit_h_min -10
_diffrn_reflns_limit_k_max 13
_diffrn_reflns_limit_k_min -13
_diffrn_reflns_limit_l_max 13
_diffrn_reflns_limit_l_min 0
_diffrn_reflns_number 4228
_diffrn_reflns_theta_full 60.45
_diffrn_reflns_theta_max 60.45
_diffrn_reflns_theta_min 3.77
_diffrn_standards_decay_% 0
_diffrn_standards_interval_count 0
_diffrn_standards_interval_time 0
_diffrn_standards_number 0
_exptl_absorpt_coefficient_mu 16.022
_exptl_absorpt_correction_T_max 0.2972
_exptl_absorpt_correction_T_min 0.1419
_exptl_absorpt_correction_type multi-scan
_exptl_absorpt_process_details SADABS
_exptl_crystal_colour colourless
_exptl_crystal_density_diffrn 1.572
_exptl_crystal_density_method 'not measured'
_exptl_crystal_description block
_exptl_crystal_F_000 664
_exptl_crystal_size_max 0.20
_exptl_crystal_size_mid 0.10
_exptl_crystal_size_min 0.10
_refine_diff_density_max 1.434
_refine_diff_density_min -1.984
_refine_diff_density_rms 0.204
_refine_ls_extinction_coef 0.0023(4)
_refine_ls_extinction_expression Fc^*^=kFc[1+0.001xFc^2^\l^3^/sin(2\q)]^-1/4^
_refine_ls_extinction_method SHELXL
_refine_ls_goodness_of_fit_ref 1.154
_refine_ls_hydrogen_treatment mixed
_refine_ls_matrix_type full
_refine_ls_number_parameters 310
_refine_ls_number_reflns 4228
_refine_ls_number_restraints 0
_refine_ls_restrained_S_all 1.154
_refine_ls_R_factor_all 0.0554
_refine_ls_R_factor_gt 0.0550
_refine_ls_shift/su_max 0.000
_refine_ls_shift/su_mean 0.000
_refine_ls_structure_factor_coef Fsqd
_refine_ls_weighting_details 'calc w=1/[\s^2^(Fo^2^)+(0.1411P)^2^+2.0093P] where P=(Fo^2^+2Fc^2^)/3'
_refine_ls_weighting_scheme calc
_refine_ls_wR_factor_gt 0.1826
_refine_ls_wR_factor_ref 0.1833
_reflns_number_gt 4137
_reflns_number_total 4228
_reflns_threshold_expression >2sigma(I)
_cod_data_source_file ic8015639_si_002_1.cif
_cod_data_source_block comp5
_cod_original_cell_volume 1401.6(6)
_cod_database_code 4301108

loop_
_symmetry_equiv_pos_as_xyz
'x, y, z'
'-x, -y, -z'

loop_
_atom_site_label
_atom_site_type_symbol
_atom_site_fract_x
_atom_site_fract_y
_atom_site_fract_z
_atom_site_U_iso_or_equiv
_atom_site_adp_type
_atom_site_occupancy
_atom_site_symmetry_multiplicity
_atom_site_calc_flag
_atom_site_refinement_flags
_atom_site_disorder_assembly
_atom_site_disorder_group
Sn1 Sn 0.58152(4) 0.32222(4) 0.39073(3) 0.0262(3) Uani 1 1 d . . .
I1 I 0.40105(5) 0.18603(4) 0.39803(4) 0.0341(3) Uani 1 1 d . . .
N1 N 0.7641(6) 0.1950(5) 0.2643(5) 0.0273(12) Uani 1 1 d . . .
C3 C 0.8257(7) 0.0839(6) 0.2814(6) 0.0274(14) Uani 1 1 d . . .
C6 C 0.9181(8) -0.0068(6) 0.1823(6) 0.0327(16) Uani 1 1 d . . .
H6A H 0.9670 0.0300 0.1200 0.049 Uiso 1 1 calc R . .
H6B H 0.8583 -0.0408 0.1561 0.049 Uiso 1 1 calc R . .
H6C H 0.9893 -0.0689 0.2059 0.049 Uiso 1 1 calc R . .
N2 N 0.6631(6) 0.2215(5) 0.5189(5) 0.0258(12) Uani 1 1 d . . .
C4 C 0.8080(7) 0.0453(6) 0.3905(6) 0.0274(14) Uani 1 1 d . . .
H4A H 0.8407 -0.0376 0.3912 0.033 Uiso 1 1 calc R . .
C5 C 0.7499(7) 0.1090(6) 0.4994(6) 0.0266(14) Uani 1 1 d . . .
C7 C 0.7917(7) 0.0465(6) 0.5958(6) 0.0314(15) Uani 1 1 d . . .
H7A H 0.7075 0.0364 0.6509 0.047 Uiso 1 1 calc R . .
H7B H 0.8297 0.0931 0.6336 0.047 Uiso 1 1 calc R . .
H7C H 0.8653 -0.0306 0.5657 0.047 Uiso 1 1 calc R . .
C8 C 0.8077(7) 0.2347(6) 0.1513(5) 0.0274(14) Uani 1 1 d . . .
C9 C 0.7414(8) 0.2258(7) 0.0706(6) 0.0296(16) Uani 1 1 d . . .
C10 C 0.7798(8) 0.2750(7) -0.0328(6) 0.0326(16) Uani 1 1 d . . .
H10A H 0.7363 0.2693 -0.0888 0.039 Uiso 1 1 calc R . .
C11 C 0.8778(8) 0.3305(7) -0.0547(6) 0.0358(17) Uani 1 1 d . . .
H11A H 0.9025 0.3625 -0.1253 0.043 Uiso 1 1 calc R . .
C12 C 0.9411(8) 0.3398(7) 0.0271(6) 0.0347(17) Uani 1 1 d . . .
H12A H 1.0085 0.3792 0.0113 0.042 Uiso 1 1 calc R . .
C13 C 0.9097(7) 0.2937(6) 0.1311(6) 0.0275(14) Uani 1 1 d . . .
C14 C 0.6327(7) 0.1649(6) 0.0876(6) 0.0316(15) Uani 1 1 d . . .
H14A H 0.6238 0.1306 0.1623 0.038 Uiso 1 1 calc R . .
C15 C 0.4840(8) 0.2511(7) 0.0936(7) 0.0371(18) Uani 1 1 d . . .
H15A H 0.4487 0.3098 0.1593 0.056 Uiso 1 1 calc R . .
H15B H 0.4177 0.2081 0.1017 0.056 Uiso 1 1 calc R . .
H15C H 0.4909 0.2905 0.0235 0.056 Uiso 1 1 calc R . .
C16 C 0.6814(8) 0.0647(6) -0.0047(6) 0.0356(16) Uani 1 1 d . . .
H16A H 0.7761 0.0103 -0.0076 0.053 Uiso 1 1 calc R . .
H16B H 0.6866 0.0962 -0.0786 0.053 Uiso 1 1 calc R . .
H16C H 0.6128 0.0230 0.0124 0.053 Uiso 1 1 calc R . .
C17 C 0.9833(8) 0.3030(6) 0.2178(6) 0.0305(16) Uani 1 1 d . . .
H17A H 0.9089 0.3224 0.2947 0.037 Uiso 1 1 calc R . .
C18 C 1.0484(8) 0.4012(7) 0.1990(6) 0.0360(16) Uani 1 1 d . . .
H18A H 0.9759 0.4748 0.1929 0.054 Uiso 1 1 calc R . .
H18B H 1.1301 0.3799 0.1286 0.054 Uiso 1 1 calc R . .
H18C H 1.0808 0.4115 0.2636 0.054 Uiso 1 1 calc R . .
C19 C 1.1007(9) 0.1882(7) 0.2208(7) 0.0407(18) Uani 1 1 d . . .
H19A H 1.0581 0.1276 0.2450 0.061 Uiso 1 1 calc R . .
H19B H 1.1481 0.2003 0.2747 0.061 Uiso 1 1 calc R . .
H19C H 1.1711 0.1630 0.1446 0.061 Uiso 1 1 calc R . .
C20 C 0.6191(7) 0.2891(5) 0.6277(5) 0.0235(13) Uani 1 1 d . . .
C21 C 0.6999(7) 0.3583(6) 0.6412(6) 0.0290(15) Uani 1 1 d . . .
C22 C 0.6474(8) 0.4360(6) 0.7399(6) 0.0280(15) Uani 1 1 d . . .
H22A H 0.7002 0.4830 0.7506 0.034 Uiso 1 1 calc R . .
C23 C 0.5191(8) 0.4450(6) 0.8224(6) 0.0317(15) Uani 1 1 d . . .
H23A H 0.4828 0.4999 0.8880 0.038 Uiso 1 1 calc R . .
C24 C 0.4436(7) 0.3736(6) 0.8089(6) 0.0321(15) Uani 1 1 d . . .
H24A H 0.3567 0.3793 0.8664 0.039 Uiso 1 1 calc R . .
C25 C 0.4936(8) 0.2938(6) 0.7122(6) 0.0280(16) Uani 1 1 d . . .
C26 C 0.8412(8) 0.3500(6) 0.5531(6) 0.0289(16) Uani 1 1 d . . .
H26A H 0.8625 0.2893 0.4898 0.035 Uiso 1 1 calc R . .
C27 C 0.8320(8) 0.4665(7) 0.5028(6) 0.0350(16) Uani 1 1 d . . .
H27A H 0.7614 0.4853 0.4620 0.053 Uiso 1 1 calc R . .
H27B H 0.9259 0.4604 0.4498 0.053 Uiso 1 1 calc R . .
H27C H 0.8028 0.5287 0.5644 0.053 Uiso 1 1 calc R . .
C28 C 0.9640(8) 0.3122(7) 0.6035(7) 0.0386(17) Uani 1 1 d . . .
H28A H 0.9637 0.2414 0.6422 0.058 Uiso 1 1 calc R . .
H28B H 0.9521 0.3753 0.6585 0.058 Uiso 1 1 calc R . .
H28C H 1.0553 0.2955 0.5423 0.058 Uiso 1 1 calc R . .
C29 C 0.4101(7) 0.2129(6) 0.7054(6) 0.0283(15) Uani 1 1 d . . .
H29A H 0.4581 0.1631 0.6307 0.034 Uiso 1 1 calc R . .
C30 C 0.2549(8) 0.2822(7) 0.7134(7) 0.0383(18) Uani 1 1 d . . .
H30A H 0.2534 0.3363 0.6541 0.057 Uiso 1 1 calc R . .
H30B H 0.2044 0.3269 0.7886 0.057 Uiso 1 1 calc R . .
H30C H 0.2074 0.2277 0.7026 0.057 Uiso 1 1 calc R . .
C31 C 0.4112(8) 0.1315(7) 0.8025(7) 0.0367(17) Uani 1 1 d . . .
H31A H 0.5097 0.0941 0.8036 0.055 Uiso 1 1 calc R . .
H31B H 0.3730 0.0709 0.7895 0.055 Uiso 1 1 calc R . .
H31C H 0.3518 0.1778 0.8757 0.055 Uiso 1 1 calc R . .

loop_
_atom_site_aniso_label
_atom_site_aniso_U_11
_atom_site_aniso_U_22
_atom_site_aniso_U_33
_atom_site_aniso_U_23
_atom_site_aniso_U_13
_atom_site_aniso_U_12
Sn1 0.0208(4) 0.0303(4) 0.0236(4) 0.0042(2) -0.0066(2) -0.0046(2)
I1 0.0234(4) 0.0505(4) 0.0279(4) 0.0015(2) -0.0055(2) -0.0145(3)
N1 0.020(3) 0.036(3) 0.021(3) 0.006(2) -0.006(2) -0.006(2)
C3 0.016(3) 0.037(4) 0.030(4) 0.007(3) -0.007(3) -0.011(3)
C6 0.021(3) 0.036(4) 0.034(4) 0.004(3) -0.007(3) -0.003(3)
N2 0.017(3) 0.031(3) 0.026(3) 0.003(2) -0.006(2) -0.004(2)
C4 0.018(3) 0.033(3) 0.030(3) 0.006(3) -0.008(3) -0.006(3)
C5 0.015(3) 0.033(4) 0.029(4) 0.007(3) -0.007(3) -0.005(3)
C7 0.024(4) 0.033(4) 0.033(4) 0.001(3) -0.011(3) -0.004(3)
C8 0.019(3) 0.033(3) 0.025(3) 0.001(3) -0.004(3) -0.004(3)
C9 0.026(4) 0.035(4) 0.026(4) -0.001(3) -0.010(3) -0.006(3)
C10 0.027(4) 0.043(4) 0.025(4) 0.001(3) -0.009(3) -0.007(3)
C11 0.032(4) 0.051(4) 0.026(4) 0.013(3) -0.006(3) -0.020(4)
C12 0.031(4) 0.040(4) 0.035(4) 0.011(3) -0.004(3) -0.019(3)
C13 0.023(3) 0.030(3) 0.028(3) 0.007(3) -0.005(3) -0.010(3)
C14 0.025(4) 0.041(4) 0.024(3) -0.003(3) -0.007(3) -0.005(3)
C15 0.028(4) 0.049(5) 0.040(4) 0.018(4) -0.013(3) -0.020(4)
C16 0.034(4) 0.036(4) 0.033(4) -0.002(3) -0.007(3) -0.011(3)
C17 0.024(4) 0.035(4) 0.033(4) 0.005(3) -0.006(3) -0.014(3)
C18 0.031(4) 0.042(4) 0.033(4) 0.000(3) -0.005(3) -0.015(3)
C19 0.040(5) 0.044(4) 0.044(5) 0.008(4) -0.021(4) -0.017(4)
C20 0.023(3) 0.024(3) 0.021(3) 0.009(3) -0.011(3) -0.001(3)
C21 0.021(3) 0.034(4) 0.027(4) 0.005(3) -0.008(3) -0.003(3)
C22 0.030(4) 0.031(3) 0.030(4) 0.008(3) -0.014(3) -0.014(3)
C23 0.032(4) 0.032(4) 0.027(4) 0.003(3) -0.007(3) -0.007(3)
C24 0.024(4) 0.039(4) 0.027(4) 0.003(3) -0.006(3) -0.003(3)
C25 0.020(4) 0.035(4) 0.031(4) 0.011(3) -0.011(3) -0.010(3)
C26 0.023(4) 0.037(4) 0.024(4) 0.001(3) -0.007(3) -0.008(3)
C27 0.027(4) 0.041(4) 0.037(4) 0.005(3) -0.010(3) -0.012(3)
C28 0.027(4) 0.042(4) 0.041(4) 0.003(3) -0.010(3) -0.006(3)
C29 0.021(4) 0.037(4) 0.025(3) 0.011(3) -0.003(3) -0.011(3)
C30 0.026(4) 0.049(5) 0.037(4) -0.002(3) -0.012(3) -0.007(3)
C31 0.033(4) 0.040(4) 0.040(4) 0.013(3) -0.011(3) -0.017(3)

loop_
_atom_type_symbol
_atom_type_description
_atom_type_scat_dispersion_real
_atom_type_scat_dispersion_imag
_atom_type_scat_source
C C 0.0181 0.0091 'International Tables Vol C Tables 4.2.6.8 and 6.1.1.4'
H H 0.0000 0.0000 'International Tables Vol C Tables 4.2.6.8 and 6.1.1.4'
N N 0.0311 0.0180 'International Tables Vol C Tables 4.2.6.8 and 6.1.1.4'
I I -0.3257 6.8362 'International Tables Vol C Tables 4.2.6.8 and 6.1.1.4'
Sn Sn 0.0259 5.4591 'International Tables Vol C Tables 4.2.6.8 and 6.1.1.4'

loop_
_geom_angle_atom_site_label_1
_geom_angle_atom_site_label_2
_geom_angle_atom_site_label_3
_geom_angle
_geom_angle_site_symmetry_1
_geom_angle_site_symmetry_3
_geom_angle_publ_flag
N1 Sn1 N2 86.1(2) . . ?
N1 Sn1 I1 92.67(15) . . ?
N2 Sn1 I1 90.43(15) . . ?
C3 N1 C8 120.1(5) . . ?
C3 N1 Sn1 124.1(4) . . ?
C8 N1 Sn1 115.5(4) . . ?
N1 C3 C4 122.8(6) . . ?
N1 C3 C6 120.5(6) . . ?
C4 C3 C6 116.7(6) . . ?
C3 C6 H6A 109.5 . . ?
C3 C6 H6B 109.5 . . ?
H6A C6 H6B 109.5 . . ?
C3 C6 H6C 109.5 . . ?
H6A C6 H6C 109.5 . . ?
H6B C6 H6C 109.5 . . ?
C5 N2 C20 121.9(5) . . ?
C5 N2 Sn1 124.3(5) . . ?
C20 N2 Sn1 113.8(4) . . ?
C3 C4 C5 130.8(6) . . ?
C3 C4 H4A 114.6 . . ?
C5 C4 H4A 114.6 . . ?
N2 C5 C4 123.0(6) . . ?
N2 C5 C7 119.7(6) . . ?
C4 C5 C7 117.4(6) . . ?
C5 C7 H7A 109.5 . . ?
C5 C7 H7B 109.5 . . ?
H7A C7 H7B 109.5 . . ?
C5 C7 H7C 109.5 . . ?
H7A C7 H7C 109.5 . . ?
H7B C7 H7C 109.5 . . ?
C9 C8 C13 121.4(6) . . ?
C9 C8 N1 120.9(6) . . ?
C13 C8 N1 117.3(6) . . ?
C8 C9 C10 118.0(7) . . ?
C8 C9 C14 123.6(7) . . ?
C10 C9 C14 118.4(6) . . ?
C11 C10 C9 121.8(7) . . ?
C11 C10 H10A 119.1 . . ?
C9 C10 H10A 119.1 . . ?
C10 C11 C12 119.4(6) . . ?
C10 C11 H11A 120.3 . . ?
C12 C11 H11A 120.3 . . ?
C13 C12 C11 122.6(7) . . ?
C13 C12 H12A 118.7 . . ?
C11 C12 H12A 118.7 . . ?
C12 C13 C8 116.8(6) . . ?
C12 C13 C17 121.3(6) . . ?
C8 C13 C17 121.9(6) . . ?
C9 C14 C16 111.6(6) . . ?
C9 C14 C15 111.9(6) . . ?
C16 C14 C15 110.2(6) . . ?
C9 C14 H14A 107.7 . . ?
C16 C14 H14A 107.7 . . ?
C15 C14 H14A 107.7 . . ?
C14 C15 H15A 109.5 . . ?
C14 C15 H15B 109.5 . . ?
H15A C15 H15B 109.5 . . ?
C14 C15 H15C 109.5 . . ?
H15A C15 H15C 109.5 . . ?
H15B C15 H15C 109.5 . . ?
C14 C16 H16A 109.5 . . ?
C14 C16 H16B 109.5 . . ?
H16A C16 H16B 109.5 . . ?
C14 C16 H16C 109.5 . . ?
H16A C16 H16C 109.5 . . ?
H16B C16 H16C 109.5 . . ?
C13 C17 C19 112.9(6) . . ?
C13 C17 C18 113.1(6) . . ?
C19 C17 C18 108.4(6) . . ?
C13 C17 H17A 107.4 . . ?
C19 C17 H17A 107.4 . . ?
C18 C17 H17A 107.4 . . ?
C17 C18 H18A 109.5 . . ?
C17 C18 H18B 109.5 . . ?
H18A C18 H18B 109.5 . . ?
C17 C18 H18C 109.5 . . ?
H18A C18 H18C 109.5 . . ?
H18B C18 H18C 109.5 . . ?
C17 C19 H19A 109.5 . . ?
C17 C19 H19B 109.5 . . ?
H19A C19 H19B 109.5 . . ?
C17 C19 H19C 109.5 . . ?
H19A C19 H19C 109.5 . . ?
H19B C19 H19C 109.5 . . ?
C25 C20 C21 121.3(6) . . ?
C25 C20 N2 120.4(6) . . ?
C21 C20 N2 118.0(6) . . ?
C22 C21 C20 118.4(6) . . ?
C22 C21 C26 119.3(6) . . ?
C20 C21 C26 122.3(6) . . ?
C23 C22 C21 120.7(6) . . ?
C23 C22 H22A 119.7 . . ?
C21 C22 H22A 119.7 . . ?
C22 C23 C24 119.9(7) . . ?
C22 C23 H23A 120.0 . . ?
C24 C23 H23A 120.0 . . ?
C23 C24 C25 121.0(7) . . ?
C23 C24 H24A 119.5 . . ?
C25 C24 H24A 119.5 . . ?
C20 C25 C24 118.5(6) . . ?
C20 C25 C29 122.9(6) . . ?
C24 C25 C29 118.5(6) . . ?
C21 C26 C27 111.0(6) . . ?
C21 C26 C28 111.5(6) . . ?
C27 C26 C28 109.8(6) . . ?
C21 C26 H26A 108.1 . . ?
C27 C26 H26A 108.1 . . ?
C28 C26 H26A 108.1 . . ?
C26 C27 H27A 109.5 . . ?
C26 C27 H27B 109.5 . . ?
H27A C27 H27B 109.5 . . ?
C26 C27 H27C 109.5 . . ?
H27A C27 H27C 109.5 . . ?
H27B C27 H27C 109.5 . . ?
C26 C28 H28A 109.5 . . ?
C26 C28 H28B 109.5 . . ?
H28A C28 H28B 109.5 . . ?
C26 C28 H28C 109.5 . . ?
H28A C28 H28C 109.5 . . ?
H28B C28 H28C 109.5 . . ?
C25 C29 C30 112.0(6) . . ?
C25 C29 C31 110.1(6) . . ?
C30 C29 C31 109.1(6) . . ?
C25 C29 H29A 108.5 . . ?
C30 C29 H29A 108.5 . . ?
C31 C29 H29A 108.5 . . ?
C29 C30 H30A 109.5 . . ?
C29 C30 H30B 109.5 . . ?
H30A C30 H30B 109.5 . . ?
C29 C30 H30C 109.5 . . ?
H30A C30 H30C 109.5 . . ?
H30B C30 H30C 109.5 . . ?
C29 C31 H31A 109.5 . . ?
C29 C31 H31B 109.5 . . ?
H31A C31 H31B 109.5 . . ?
C29 C31 H31C 109.5 . . ?
H31A C31 H31C 109.5 . . ?
H31B C31 H31C 109.5 . . ?

loop_
_geom_bond_atom_site_label_1
_geom_bond_atom_site_label_2
_geom_bond_distance
_geom_bond_site_symmetry_2
_geom_bond_publ_flag
Sn1 N1 2.180(6) . ?
Sn1 N2 2.194(6) . ?
Sn1 I1 2.8733(8) . ?
N1 C3 1.333(9) . ?
N1 C8 1.463(8) . ?
C3 C4 1.403(9) . ?
C3 C6 1.501(10) . ?
C6 H6A 0.9800 . ?
C6 H6B 0.9800 . ?
C6 H6C 0.9800 . ?
N2 C5 1.341(9) . ?
N2 C20 1.446(9) . ?
C4 C5 1.412(10) . ?
C4 H4A 0.9500 . ?
C5 C7 1.504(9) . ?
C7 H7A 0.9800 . ?
C7 H7B 0.9800 . ?
C7 H7C 0.9800 . ?
C8 C9 1.398(10) . ?
C8 C13 1.432(10) . ?
C9 C10 1.409(11) . ?
C9 C14 1.513(11) . ?
C10 C11 1.365(11) . ?
C10 H10A 0.9500 . ?
C11 C12 1.388(11) . ?
C11 H11A 0.9500 . ?
C12 C13 1.389(10) . ?
C12 H12A 0.9500 . ?
C13 C17 1.519(10) . ?
C14 C16 1.519(10) . ?
C14 C15 1.537(10) . ?
C14 H14A 1.0000 . ?
C15 H15A 0.9800 . ?
C15 H15B 0.9800 . ?
C15 H15C 0.9800 . ?
C16 H16A 0.9800 . ?
C16 H16B 0.9800 . ?
C16 H16C 0.9800 . ?
C17 C19 1.529(11) . ?
C17 C18 1.542(10) . ?
C17 H17A 1.0000 . ?
C18 H18A 0.9800 . ?
C18 H18B 0.9800 . ?
C18 H18C 0.9800 . ?
C19 H19A 0.9800 . ?
C19 H19B 0.9800 . ?
C19 H19C 0.9800 . ?
C20 C25 1.391(10) . ?
C20 C21 1.415(10) . ?
C21 C22 1.398(10) . ?
C21 C26 1.519(10) . ?
C22 C23 1.388(10) . ?
C22 H22A 0.9500 . ?
C23 C24 1.391(11) . ?
C23 H23A 0.9500 . ?
C24 C25 1.397(11) . ?
C24 H24A 0.9500 . ?
C25 C29 1.531(10) . ?
C26 C27 1.525(10) . ?
C26 C28 1.526(10) . ?
C26 H26A 1.0000 . ?
C27 H27A 0.9800 . ?
C27 H27B 0.9800 . ?
C27 H27C 0.9800 . ?
C28 H28A 0.9800 . ?
C28 H28B 0.9800 . ?
C28 H28C 0.9800 . ?
C29 C30 1.530(10) . ?
C29 C31 1.547(9) . ?
C29 H29A 1.0000 . ?
C30 H30A 0.9800 . ?
C30 H30B 0.9800 . ?
C30 H30C 0.9800 . ?
C31 H31A 0.9800 . ?
C31 H31B 0.9800 . ?
C31 H31C 0.9800 . ?
